data_4113448
loop_
_publ_author_name
'Imma Ratera'
'Daniel Ruiz-Molina'
'Franz Renz'
'J\"urgen Ensling'
'Klaus Wurst'
'Concepci\'o Rovira'
'Philipp G\"utlich'
'Jaume Veciana'

_publ_section_title
;
 A New Valence Tautomerism Example in an Electroactive Ferrocene
 Substituted Triphenylmethyl Radical
;
_journal_name_full 'Journal of the American Chemical Society'
_journal_page_first 1462
_journal_page_last 1463
_journal_paper_doi 10.1021/ja0282590
_journal_volume 125
_journal_year 2003
_chemical_formula_sum 'C31.5 H12 Cl15 Fe'
_chemical_formula_weight 978.01
_chemical_name_systematic
; 
 ? 
;
_space_group_IT_number 2
_symmetry_cell_setting triclinic
_symmetry_space_group_name_Hall '-P 1'
_symmetry_space_group_name_H-M 'P -1'
_atom_sites_solution_hydrogens geom
_atom_sites_solution_primary direct
_atom_sites_solution_secondary difmap
_audit_creation_method SHELXL-97
_cell_angle_alpha 109.200(2)
_cell_angle_beta 97.008(3)
_cell_angle_gamma 102.408(2)
_cell_formula_units_Z 2
_cell_length_a 8.8771(4)
_cell_length_b 14.4198(8)
_cell_length_c 15.5546(7)
_cell_measurement_reflns_used 9365
_cell_measurement_temperature 223(2)
_cell_measurement_theta_max 23.0
_cell_measurement_theta_min 1.0
_cell_volume 1795.89(16)
_computing_data_collection 'Kappa CCD'
_computing_data_reduction 'DENZO and SCALEPACK'
_computing_structure_refinement 'SHELXL-97 (Sheldrick, 1997)'
_computing_structure_solution 'SHELXS-97 (Sheldrick, 1990)'
_diffrn_ambient_temperature 223(2)
_diffrn_measured_fraction_theta_full 0.999
_diffrn_measured_fraction_theta_max 0.999
_diffrn_measurement_device_type 'Kappa CCD'
_diffrn_measurement_method 'phi- and omega-scans'
_diffrn_radiation_monochromator graphite
_diffrn_radiation_source 'fine-focus sealed tube'
_diffrn_radiation_type MoK\a
_diffrn_radiation_wavelength 0.71073
_diffrn_reflns_av_R_equivalents 0.0286
_diffrn_reflns_av_sigmaI/netI 0.0448
_diffrn_reflns_limit_h_max 9
_diffrn_reflns_limit_h_min 0
_diffrn_reflns_limit_k_max 14
_diffrn_reflns_limit_k_min -15
_diffrn_reflns_limit_l_max 15
_diffrn_reflns_limit_l_min -16
_diffrn_reflns_number 7774
_diffrn_reflns_theta_full 22.00
_diffrn_reflns_theta_max 22.00
_diffrn_reflns_theta_min 1.55
_diffrn_standards_decay_% 0
_exptl_absorpt_coefficient_mu 1.562
_exptl_absorpt_correction_type none
_exptl_crystal_colour dark
_exptl_crystal_density_diffrn 1.809
_exptl_crystal_description plate
_exptl_crystal_F_000 964
_exptl_crystal_size_max 0.45
_exptl_crystal_size_mid 0.25
_exptl_crystal_size_min 0.03
_refine_diff_density_max 0.686
_refine_diff_density_min -0.492
_refine_diff_density_rms 0.067
_refine_ls_extinction_method none
_refine_ls_goodness_of_fit_ref 1.051
_refine_ls_hydrogen_treatment riding
_refine_ls_matrix_type full
_refine_ls_number_parameters 487
_refine_ls_number_reflns 4408
_refine_ls_number_restraints 0
_refine_ls_restrained_S_all 1.051
_refine_ls_R_factor_all 0.0601
_refine_ls_R_factor_gt 0.0425
_refine_ls_shift/su_max 0.001
_refine_ls_shift/su_mean 0.000
_refine_ls_structure_factor_coef Fsqd
_refine_ls_weighting_details 'calc w=1/[\s^2^(Fo^2^)+(0.0592P)^2^+1.4128P] where P=(Fo^2^+2Fc^2^)/3'
_refine_ls_weighting_scheme calc
_refine_ls_wR_factor_gt 0.1059
_refine_ls_wR_factor_ref 0.1137
_reflns_number_gt 3461
_reflns_number_total 4408
_reflns_threshold_expression >2sigma(I)
_cod_data_source_file ja0282590-2_s1.cif
_cod_data_source_block an
_cod_original_cell_volume 1795.89(15)
_cod_original_formula_sum 'C31.50 H12 Cl15 Fe'
_cod_database_code 4113448

loop_
_symmetry_equiv_pos_as_xyz
'x, y, z'
'-x, -y, -z'

loop_
_atom_site_label
_atom_site_type_symbol
_atom_site_fract_x
_atom_site_fract_y
_atom_site_fract_z
_atom_site_U_iso_or_equiv
_atom_site_adp_type
_atom_site_occupancy
_atom_site_symmetry_multiplicity
_atom_site_calc_flag
_atom_site_refinement_flags
_atom_site_disorder_assembly
_atom_site_disorder_group
Fe1 Fe 1.28819(10) 0.43671(7) 0.32466(6) 0.0673(3) Uani 1 1 d . . .
Cl1 Cl 0.71347(17) 0.48048(10) 0.12938(10) 0.0647(4) Uani 1 1 d . . .
Cl2 Cl 0.58155(16) 0.63144(10) 0.06818(8) 0.0567(4) Uani 1 1 d . . .
Cl3 Cl 0.87679(14) 0.93082(10) 0.40140(7) 0.0482(3) Uani 1 1 d . . .
Cl4 Cl 0.98001(16) 0.77548(11) 0.46855(8) 0.0573(4) Uani 1 1 d . . .
Cl5 Cl 0.39117(13) 0.84448(11) 0.07462(8) 0.0542(4) Uani 1 1 d . . .
Cl6 Cl 0.43495(16) 0.87339(12) -0.10842(8) 0.0624(4) Uani 1 1 d . . .
Cl7 Cl 0.76139(18) 0.89207(12) -0.16392(9) 0.0677(4) Uani 1 1 d . . .
Cl8 Cl 1.04022(15) 0.86569(11) -0.03964(9) 0.0596(4) Uani 1 1 d . . .
Cl9 Cl 1.00894(13) 0.85571(11) 0.15266(9) 0.0512(4) Uani 1 1 d . . .
Cl10 Cl 0.40586(15) 0.77399(11) 0.27729(10) 0.0586(4) Uani 1 1 d . . .
Cl11 Cl 0.27213(17) 0.93313(14) 0.40529(11) 0.0827(5) Uani 1 1 d . . .
Cl12 Cl 0.4099(2) 1.16356(15) 0.44548(12) 0.0961(6) Uani 1 1 d . . .
Cl13 Cl 0.69877(19) 1.23490(11) 0.36380(10) 0.0690(4) Uani 1 1 d . . .
Cl14 Cl 0.84727(14) 1.07697(10) 0.24478(8) 0.0496(3) Uani 1 1 d . . .
Cl15 Cl 0.9949(12) 0.6009(7) 0.0050(8) 0.190(4) Uani 0.50 1 d P . .
Cl16 Cl 0.9193(8) 0.4010(6) -0.0691(4) 0.130(2) Uani 0.50 1 d P . .
C1 C 1.3471(10) 0.5125(6) 0.2385(6) 0.096(2) Uani 1 1 d . A .
H1 H 1.2875 0.5509 0.2184 0.116 Uiso 1 1 calc . . .
C2 C 1.4651(10) 0.5481(6) 0.3179(7) 0.115(3) Uani 1 1 d . A .
H2 H 1.5011 0.6155 0.3611 0.138 Uiso 1 1 calc . . .
C3 C 1.5223(9) 0.4643(7) 0.3225(7) 0.121(3) Uani 1 1 d . A .
H3 H 1.6028 0.4667 0.3691 0.146 Uiso 1 1 calc . . .
C4 C 1.4399(10) 0.3805(6) 0.2474(7) 0.103(2) Uani 1 1 d . A .
H4 H 1.4524 0.3145 0.2337 0.124 Uiso 1 1 calc . . .
C5 C 1.3336(10) 0.4088(7) 0.1941(6) 0.102(2) Uani 1 1 d . A .
H5 H 1.2643 0.3653 0.1377 0.122 Uiso 1 1 calc . . .
C13 C 0.8542(5) 0.6337(4) 0.2939(3) 0.0433(12) Uani 1 1 d . . .
C14 C 0.7611(5) 0.6068(4) 0.2052(3) 0.0407(12) Uani 1 1 d . . .
C15 C 0.7045(5) 0.6755(4) 0.1768(3) 0.0366(11) Uani 1 1 d . . .
C16 C 0.7370(5) 0.7791(3) 0.2350(3) 0.0302(11) Uani 1 1 d . . .
C17 C 0.8227(5) 0.8052(3) 0.3258(3) 0.0330(11) Uani 1 1 d . . .
C18 C 0.8784(5) 0.7352(4) 0.3547(3) 0.0359(11) Uani 1 1 d . . .
C19 C 0.6852(4) 0.8533(3) 0.2025(3) 0.0314(11) Uani 1 1 d . . .
C20 C 0.7023(5) 0.8558(3) 0.1102(3) 0.0308(10) Uani 1 1 d . . .
C21 C 0.5768(5) 0.8602(4) 0.0497(3) 0.0354(11) Uani 1 1 d . . .
C22 C 0.5947(5) 0.8687(4) -0.0359(3) 0.0417(12) Uani 1 1 d . . .
C23 C 0.7378(6) 0.8734(4) -0.0613(3) 0.0419(12) Uani 1 1 d . . .
C24 C 0.8625(5) 0.8647(4) -0.0048(3) 0.0402(12) Uani 1 1 d . . .
C25 C 0.8454(5) 0.8567(3) 0.0801(3) 0.0346(11) Uani 1 1 d . . .
C26 C 0.6196(5) 0.9304(3) 0.2629(3) 0.0308(10) Uani 1 1 d . . .
C27 C 0.4919(5) 0.9006(4) 0.3021(3) 0.0403(12) Uani 1 1 d . . .
C28 C 0.4283(5) 0.9726(4) 0.3588(3) 0.0480(14) Uani 1 1 d . . .
C29 C 0.4907(6) 1.0752(4) 0.3765(3) 0.0512(14) Uani 1 1 d . . .
C30 C 0.6173(6) 1.1067(4) 0.3392(3) 0.0453(13) Uani 1 1 d . . .
C31 C 0.6799(5) 1.0341(4) 0.2830(3) 0.0346(11) Uani 1 1 d . . .
C32 C 1.066(2) 0.498(3) 0.0358(17) 0.133(7) Uani 0.50 1 d P . .
C6 C 1.2513(14) 0.5037(11) 0.4486(12) 0.071(5) Uani 0.60 1 d P A 1
H6 H 1.3118 0.5676 0.4920 0.085 Uiso 0.60 1 calc P B 1
C7 C 1.2801(17) 0.4110(17) 0.4420(16) 0.066(5) Uani 0.60 1 d P A 1
H7 H 1.3596 0.4025 0.4821 0.079 Uiso 0.60 1 calc P C 1
C8 C 1.1618(9) 0.3238(6) 0.3587(7) 0.083(2) Uani 0.60 1 d P A 1
H8 H 1.1555 0.2538 0.3355 0.100 Uiso 0.60 1 calc P D 1
C9 C 1.0640(19) 0.3782(17) 0.3261(13) 0.060(5) Uani 0.60 1 d P A 1
H9 H 0.9761 0.3485 0.2762 0.072 Uiso 0.60 1 calc P E 1
C10 C 1.1241(16) 0.4888(12) 0.3838(14) 0.060(4) Uani 0.60 1 d P A 1
C11 C 1.0574(11) 0.5697(7) 0.3679(7) 0.065(3) Uani 0.60 1 d P A 1
H11 H 1.1250 0.6363 0.3939 0.078 Uiso 0.60 1 calc P F 1
C12 C 0.9192(7) 0.5606(5) 0.3232(4) 0.0573(15) Uani 0.60 1 d P A 1
H12 H 0.8478 0.4960 0.3064 0.069 Uiso 0.60 1 calc P G 1
C6A C 1.137(5) 0.466(3) 0.428(2) 0.115(14) Uani 0.40 1 d P A 2
H6A H 1.1488 0.5277 0.4771 0.138 Uiso 0.40 1 calc P H 2
C7A C 1.198(4) 0.387(3) 0.434(2) 0.087(9) Uani 0.40 1 d P A 2
H7A H 1.2562 0.3851 0.4878 0.105 Uiso 0.40 1 calc P I 2
C8A C 1.1618(9) 0.3238(6) 0.3587(7) 0.083(2) Uani 0.40 1 d P A 2
H8A H 1.1986 0.2653 0.3470 0.100 Uiso 0.40 1 calc P J 2
C9A C 1.060(4) 0.335(3) 0.283(2) 0.107(14) Uani 0.40 1 d P A 2
H9A H 1.0155 0.2904 0.2214 0.128 Uiso 0.40 1 calc P K 2
C10A C 1.052(3) 0.437(3) 0.3337(19) 0.062(6) Uani 0.40 1 d P A 2
C11A C 0.9562(19) 0.4879(14) 0.2870(10) 0.072(5) Uani 0.40 1 d P A 2
H11A H 0.9232 0.4574 0.2219 0.086 Uiso 0.40 1 calc P L 2
C12A C 0.9192(7) 0.5606(5) 0.3232(4) 0.0573(15) Uani 0.40 1 d P A 2
H12A H 0.9347 0.5776 0.3879 0.069 Uiso 0.40 1 calc P M 2

loop_
_atom_site_aniso_label
_atom_site_aniso_U_11
_atom_site_aniso_U_22
_atom_site_aniso_U_33
_atom_site_aniso_U_23
_atom_site_aniso_U_13
_atom_site_aniso_U_12
Fe1 0.0717(6) 0.0532(6) 0.0757(6) 0.0234(4) 0.0023(5) 0.0220(4)
Cl1 0.0775(10) 0.0399(8) 0.0628(9) 0.0070(7) -0.0044(7) 0.0174(7)
Cl2 0.0669(9) 0.0427(8) 0.0395(7) 0.0025(6) -0.0181(6) 0.0087(7)
Cl3 0.0499(7) 0.0506(8) 0.0307(6) -0.0010(6) -0.0067(5) 0.0201(6)
Cl4 0.0661(9) 0.0729(10) 0.0346(7) 0.0210(6) -0.0025(6) 0.0272(7)
Cl5 0.0286(6) 0.0933(11) 0.0442(7) 0.0267(7) 0.0055(5) 0.0223(7)
Cl6 0.0586(8) 0.0958(12) 0.0398(7) 0.0291(7) -0.0004(6) 0.0345(8)
Cl7 0.0821(10) 0.0871(11) 0.0395(7) 0.0284(7) 0.0207(7) 0.0217(9)
Cl8 0.0459(7) 0.0807(10) 0.0540(8) 0.0210(7) 0.0265(6) 0.0183(7)
Cl9 0.0292(6) 0.0782(10) 0.0535(7) 0.0302(7) 0.0078(6) 0.0204(6)
Cl10 0.0488(8) 0.0578(9) 0.0706(9) 0.0261(7) 0.0241(7) 0.0070(7)
Cl11 0.0602(9) 0.1185(15) 0.0795(11) 0.0320(10) 0.0450(8) 0.0345(9)
Cl12 0.1229(14) 0.0983(14) 0.0876(12) 0.0202(10) 0.0519(11) 0.0767(12)
Cl13 0.0991(11) 0.0426(9) 0.0595(9) 0.0108(7) 0.0022(8) 0.0281(8)
Cl14 0.0457(7) 0.0456(8) 0.0523(7) 0.0165(6) 0.0102(6) 0.0043(6)
Cl15 0.199(8) 0.131(7) 0.267(11) 0.055(8) 0.119(8) 0.090(7)
Cl16 0.127(5) 0.099(5) 0.128(5) 0.011(4) 0.037(3) 0.000(4)
C1 0.098(6) 0.061(5) 0.138(7) 0.049(5) 0.022(5) 0.019(4)
C2 0.097(6) 0.056(5) 0.162(8) 0.031(5) -0.013(6) -0.006(5)
C3 0.086(5) 0.077(6) 0.172(9) 0.034(6) -0.027(6) 0.012(5)
C4 0.087(5) 0.089(6) 0.145(7) 0.049(6) 0.046(5) 0.026(5)
C5 0.104(6) 0.108(7) 0.104(6) 0.054(5) 0.035(5) 0.019(5)
C13 0.039(3) 0.050(3) 0.047(3) 0.025(3) 0.005(2) 0.016(2)
C14 0.041(3) 0.034(3) 0.040(3) 0.007(2) 0.006(2) 0.008(2)
C15 0.035(3) 0.036(3) 0.034(3) 0.010(2) -0.001(2) 0.010(2)
C16 0.025(2) 0.037(3) 0.027(2) 0.008(2) 0.0063(19) 0.011(2)
C17 0.028(2) 0.037(3) 0.028(2) 0.005(2) 0.0045(19) 0.008(2)
C18 0.031(2) 0.049(3) 0.030(2) 0.017(2) 0.004(2) 0.012(2)
C19 0.022(2) 0.040(3) 0.025(2) 0.005(2) 0.0019(18) 0.008(2)
C20 0.031(2) 0.034(3) 0.029(2) 0.011(2) 0.006(2) 0.013(2)
C21 0.031(2) 0.047(3) 0.028(2) 0.012(2) 0.005(2) 0.017(2)
C22 0.044(3) 0.049(3) 0.032(3) 0.015(2) 0.001(2) 0.017(2)
C23 0.047(3) 0.049(3) 0.028(2) 0.012(2) 0.011(2) 0.012(2)
C24 0.033(3) 0.048(3) 0.035(3) 0.009(2) 0.013(2) 0.009(2)
C25 0.025(2) 0.043(3) 0.034(3) 0.011(2) 0.004(2) 0.013(2)
C26 0.028(2) 0.039(3) 0.028(2) 0.014(2) 0.0032(19) 0.013(2)
C27 0.035(3) 0.054(3) 0.033(2) 0.016(2) 0.006(2) 0.016(2)
C28 0.039(3) 0.072(4) 0.042(3) 0.023(3) 0.019(2) 0.025(3)
C29 0.060(3) 0.067(4) 0.034(3) 0.013(3) 0.015(3) 0.040(3)
C30 0.061(3) 0.041(3) 0.033(3) 0.010(2) -0.003(2) 0.024(3)
C31 0.032(2) 0.044(3) 0.029(2) 0.015(2) 0.003(2) 0.013(2)
C32 0.127(17) 0.127(18) 0.16(2) 0.057(19) 0.067(16) 0.046(17)
C6 0.055(7) 0.053(9) 0.108(11) 0.030(7) 0.006(7) 0.024(6)
C7 0.065(9) 0.060(12) 0.067(9) 0.018(8) 0.008(9) 0.014(9)
C8 0.087(5) 0.093(6) 0.104(6) 0.062(5) 0.034(5) 0.044(5)
C9 0.050(7) 0.073(15) 0.084(14) 0.056(14) 0.021(9) 0.021(10)
C10 0.050(8) 0.053(10) 0.065(10) 0.015(8) -0.001(7) 0.007(6)
C11 0.058(6) 0.054(7) 0.090(7) 0.035(6) 0.005(6) 0.022(5)
C12 0.051(4) 0.046(4) 0.080(4) 0.030(3) 0.005(3) 0.018(3)
C6A 0.23(4) 0.11(3) 0.07(2) 0.055(19) 0.09(3) 0.11(3)
C7A 0.14(3) 0.08(2) 0.050(13) 0.034(13) 0.00(2) 0.03(2)
C8A 0.087(5) 0.093(6) 0.104(6) 0.062(5) 0.034(5) 0.044(5)
C9A 0.104(19) 0.13(3) 0.10(2) 0.031(18) 0.07(2) 0.065(19)
C10A 0.080(16) 0.06(2) 0.070(15) 0.050(16) 0.018(12) 0.036(16)
C11A 0.074(11) 0.076(12) 0.052(9) 0.022(9) -0.001(8) 0.002(10)
C12A 0.051(4) 0.046(4) 0.080(4) 0.030(3) 0.005(3) 0.018(3)

loop_
_atom_type_symbol
_atom_type_description
_atom_type_scat_dispersion_real
_atom_type_scat_dispersion_imag
_atom_type_scat_source
C C 0.0033 0.0016 'International Tables Vol C Tables 4.2.6.8 and 6.1.1.4'
H H 0.0000 0.0000 'International Tables Vol C Tables 4.2.6.8 and 6.1.1.4'
Cl Cl 0.1484 0.1585 'International Tables Vol C Tables 4.2.6.8 and 6.1.1.4'
Fe Fe 0.3463 0.8444 'International Tables Vol C Tables 4.2.6.8 and 6.1.1.4'

loop_
_geom_angle_atom_site_label_1
_geom_angle_atom_site_label_2
_geom_angle_atom_site_label_3
_geom_angle
_geom_angle_site_symmetry_1
_geom_angle_site_symmetry_3
C6 Fe1 C10 40.1(8) . .
C6 Fe1 C7 41.2(8) . .
C10 Fe1 C7 69.1(8) . .
C6 Fe1 C9 71.6(7) . .
C10 Fe1 C9 44.1(7) . .
C7 Fe1 C9 71.2(6) . .
C6 Fe1 C8 74.1(5) . .
C10 Fe1 C8 73.2(5) . .
C7 Fe1 C8 45.3(6) . .
C9 Fe1 C8 42.0(6) . .
C6 Fe1 C2 100.7(5) . .
C10 Fe1 C2 113.4(5) . .
C7 Fe1 C2 121.0(6) . .
C9 Fe1 C2 152.2(7) . .
C8 Fe1 C2 163.3(4) . .
C6 Fe1 C4 147.3(5) . .
C10 Fe1 C4 172.5(7) . .
C7 Fe1 C4 117.5(7) . .
C9 Fe1 C4 132.7(7) . .
C8 Fe1 C4 108.4(3) . .
C2 Fe1 C4 67.2(3) . .
C6 Fe1 C3 112.1(5) . .
C10 Fe1 C3 145.9(5) . .
C7 Fe1 C3 102.8(5) . .
C9 Fe1 C3 166.7(7) . .
C8 Fe1 C3 125.5(3) . .
C2 Fe1 C3 41.0(3) . .
C4 Fe1 C3 38.9(3) . .
C6 Fe1 C1 123.1(5) . .
C10 Fe1 C1 107.6(6) . .
C7 Fe1 C1 159.1(6) . .
C9 Fe1 C1 121.7(6) . .
C8 Fe1 C1 155.2(4) . .
C2 Fe1 C1 39.9(3) . .
C4 Fe1 C1 67.7(3) . .
C3 Fe1 C1 67.9(3) . .
C6 Fe1 C5 163.1(5) . .
C10 Fe1 C5 132.8(7) . .
C7 Fe1 C5 154.8(7) . .
C9 Fe1 C5 114.1(6) . .
C8 Fe1 C5 121.2(4) . .
C2 Fe1 C5 66.6(4) . .
C4 Fe1 C5 39.9(3) . .
C3 Fe1 C5 66.4(4) . .
C1 Fe1 C5 40.0(3) . .
C6 Fe1 C9A 91.4(7) . .
C10 Fe1 C9A 63.8(8) . .
C7 Fe1 C9A 82.2(10) . .
C9 Fe1 C9A 20.6(6) . .
C8 Fe1 C9A 41.5(10) . .
C2 Fe1 C9A 155.1(11) . .
C4 Fe1 C9A 112.3(7) . .
C3 Fe1 C9A 149.9(8) . .
C1 Fe1 C9A 115.6(11) . .
C5 Fe1 C9A 96.5(8) . .
Cl16 Cl15 C32 97.1(13) 2_765 2_765
Cl16 Cl15 C32 44.6(8) 2_765 .
C32 Cl15 C32 53.5(15) 2_765 .
Cl15 Cl16 C32 97.1(10) 2_765 2_765
Cl15 Cl16 C32 43.8(8) 2_765 .
C32 Cl16 C32 54.3(14) 2_765 .
C2 C1 C5 106.9(7) . .
C2 C1 Fe1 69.8(5) . .
C5 C1 Fe1 70.2(4) . .
C1 C2 C3 108.0(7) . .
C1 C2 Fe1 70.4(4) . .
C3 C2 Fe1 69.7(5) . .
C4 C3 C2 107.7(8) . .
C4 C3 Fe1 70.4(5) . .
C2 C3 Fe1 69.2(5) . .
C3 C4 C5 108.6(8) . .
C3 C4 Fe1 70.7(5) . .
C5 C4 Fe1 70.4(4) . .
C4 C5 C1 108.7(8) . .
C4 C5 Fe1 69.6(5) . .
C1 C5 Fe1 69.7(5) . .
C14 C13 C18 115.6(4) . .
C14 C13 C12 122.6(5) . .
C18 C13 C12 121.8(5) . .
C15 C14 C13 122.7(4) . .
C15 C14 Cl1 119.0(3) . .
C13 C14 Cl1 118.3(4) . .
C14 C15 C16 122.1(4) . .
C14 C15 Cl2 118.3(3) . .
C16 C15 Cl2 119.6(3) . .
C17 C16 C15 115.5(4) . .
C17 C16 C19 122.7(4) . .
C15 C16 C19 121.9(4) . .
C18 C17 C16 122.2(4) . .
C18 C17 Cl3 118.0(3) . .
C16 C17 Cl3 119.5(4) . .
C17 C18 C13 121.7(4) . .
C17 C18 Cl4 118.2(3) . .
C13 C18 Cl4 120.1(4) . .
C16 C19 C20 121.0(3) . .
C16 C19 C26 120.6(3) . .
C20 C19 C26 118.4(4) . .
C21 C20 C25 117.1(4) . .
C21 C20 C19 120.9(3) . .
C25 C20 C19 122.0(4) . .
C20 C21 C22 121.3(4) . .
C20 C21 Cl5 120.2(3) . .
C22 C21 Cl5 118.3(3) . .
C23 C22 C21 120.0(4) . .
C23 C22 Cl6 120.6(3) . .
C21 C22 Cl6 119.3(3) . .
C22 C23 C24 120.1(4) . .
C22 C23 Cl7 119.4(4) . .
C24 C23 Cl7 120.5(3) . .
C23 C24 C25 120.0(4) . .
C23 C24 Cl8 119.8(3) . .
C25 C24 Cl8 120.3(4) . .
C24 C25 C20 121.5(4) . .
C24 C25 Cl9 118.4(3) . .
C20 C25 Cl9 120.0(3) . .
C31 C26 C27 117.4(4) . .
C31 C26 C19 122.0(4) . .
C27 C26 C19 120.6(4) . .
C28 C27 C26 121.1(5) . .
C28 C27 Cl10 118.5(4) . .
C26 C27 Cl10 120.4(3) . .
C29 C28 C27 119.8(4) . .
C29 C28 Cl11 120.5(4) . .
C27 C28 Cl11 119.7(4) . .
C28 C29 C30 120.3(4) . .
C28 C29 Cl12 119.5(4) . .
C30 C29 Cl12 120.2(4) . .
C29 C30 C31 119.3(5) . .
C29 C30 Cl13 120.4(4) . .
C31 C30 Cl13 120.3(4) . .
C26 C31 C30 122.1(4) . .
C26 C31 Cl14 119.8(3) . .
C30 C31 Cl14 117.9(4) . .
Cl15 C32 Cl16 161.7(17) 2_765 2_765
Cl15 C32 C32 84(2) 2_765 2_765
Cl16 C32 C32 80(2) 2_765 2_765
Cl15 C32 Cl16 39.1(9) 2_765 .
Cl16 C32 Cl16 125.7(14) 2_765 .
C32 C32 Cl16 45.3(17) 2_765 .
Cl15 C32 Cl15 126.5(15) 2_765 .
Cl16 C32 Cl15 38.3(8) 2_765 .
C32 C32 Cl15 43.0(16) 2_765 .
Cl16 C32 Cl15 87.9(9) . .
C10 C6 C7 110.2(13) . .
C10 C6 Fe1 70.5(10) . .
C7 C6 Fe1 70.5(11) . .
C6 C7 C8 109.9(15) . .
C6 C7 Fe1 68.2(12) . .
C8 C7 Fe1 68.9(9) . .
C9 C8 C7 101.6(13) . .
C9 C8 Fe1 67.7(6) . .
C7 C8 Fe1 65.8(9) . .
C8 C9 C10 109.2(12) . .
C8 C9 Fe1 70.3(7) . .
C10 C9 Fe1 67.1(8) . .
C6 C10 C9 109.1(14) . .
C6 C10 C11 126.2(13) . .
C9 C10 C11 124.5(16) . .
C6 C10 Fe1 69.4(8) . .
C9 C10 Fe1 68.9(8) . .
C11 C10 Fe1 125.5(12) . .
C12 C11 C10 128.8(10) . .
C11 C12 C13 131.3(7) . .
C7A C6A C10A 109(3) . .
C7A C6A Fe1 72.4(18) . .
C10A C6A Fe1 67.2(13) . .
C6A C7A Fe1 71.4(17) . .
C10A C9A Fe1 70.5(19) . .
C9A C10A C6A 107(2) . .
C9A C10A C11A 120(3) . .
C6A C10A C11A 133(3) . .
C9A C10A Fe1 69.5(19) . .
C6A C10A Fe1 73.9(17) . .
C11A C10A Fe1 124.7(15) . .

loop_
_geom_bond_atom_site_label_1
_geom_bond_atom_site_label_2
_geom_bond_distance
_geom_bond_site_symmetry_2
Fe1 C6 1.955(16) .
Fe1 C10 1.968(14) .
Fe1 C7 1.98(2) .
Fe1 C9 1.994(15) .
Fe1 C8 2.029(7) .
Fe1 C2 2.031(8) .
Fe1 C4 2.034(8) .
Fe1 C3 2.037(9) .
Fe1 C1 2.038(8) .
Fe1 C5 2.044(8) .
Fe1 C9A 2.11(4) .
Cl1 C14 1.738(5) .
Cl2 C15 1.730(4) .
Cl3 C17 1.727(4) .
Cl4 C18 1.731(4) .
Cl5 C21 1.723(4) .
Cl6 C22 1.729(5) .
Cl7 C23 1.733(5) .
Cl8 C24 1.728(4) .
Cl9 C25 1.732(4) .
Cl10 C27 1.712(5) .
Cl11 C28 1.716(5) .
Cl12 C29 1.724(5) .
Cl13 C30 1.726(5) .
Cl14 C31 1.734(4) .
Cl15 Cl16 1.190(10) 2_765
Cl15 C32 1.31(3) 2_765
Cl15 C32 1.91(3) .
Cl16 Cl15 1.190(10) 2_765
Cl16 C32 1.35(3) 2_765
Cl16 C32 1.87(3) .
C1 C2 1.387(11) .
C1 C5 1.397(11) .
C2 C3 1.425(11) .
C3 C4 1.357(11) .
C4 C5 1.392(11) .
C13 C14 1.404(6) .
C13 C18 1.410(7) .
C13 C12 1.470(7) .
C14 C15 1.370(7) .
C15 C16 1.412(6) .
C16 C17 1.406(6) .
C16 C19 1.457(6) .
C17 C18 1.387(6) .
C19 C20 1.473(6) .
C19 C26 1.478(6) .
C20 C21 1.395(6) .
C20 C25 1.405(6) .
C21 C22 1.401(6) .
C22 C23 1.371(6) .
C23 C24 1.381(7) .
C24 C25 1.387(6) .
C26 C31 1.388(6) .
C26 C27 1.404(6) .
C27 C28 1.395(6) .
C28 C29 1.383(7) .
C29 C30 1.385(7) .
C30 C31 1.392(6) .
C32 Cl15 1.31(3) 2_765
C32 Cl16 1.35(3) 2_765
C32 C32 1.54(4) 2_765
C6 C10 1.35(3) .
C6 C7 1.39(3) .
C7 C8 1.55(2) .
C8 C9 1.44(2) .
C9 C10 1.49(2) .
C10 C11 1.49(2) .
C11 C12 1.291(11) .
C6A C7A 1.38(5) .
C6A C10A 1.45(4) .
C9A C10A 1.45(4) .
C10A C11A 1.50(3) .
